data_4132271
loop_
_publ_author_name
'Inoue, Yuki'
'Sakamaki, Daisuke'
'Tsutsui, Yusuke'
'Gon, Masayuki'
'Chujo, Yoshiki'
'Seki, Shu'

_publ_section_title
;
 Hash-Mark-Shaped Azaacene Tetramers with Axial Chirality.
;
_journal_issue 23
_journal_name_full 'Journal of the American Chemical Society'
_journal_page_first 7152
_journal_page_last 7158
_journal_paper_doi 10.1021/jacs.8b02689
_journal_volume 140
_journal_year 2018
_chemical_formula_moiety 'C26 H26 N2'
_chemical_formula_sum 'C26 H26 N2'
_chemical_formula_weight 366.50
_space_group_crystal_system monoclinic
_space_group_IT_number 15
_space_group_name_Hall '-C 2yc'
_space_group_name_H-M_alt 'C 1 2/c 1'
_atom_sites_solution_hydrogens geom
_atom_sites_solution_primary direct
_atom_sites_solution_secondary difmap
_cell_angle_alpha 90.0000
_cell_angle_beta 122.885(5)
_cell_angle_gamma 90.0000
_cell_formula_units_Z 4
_cell_length_a 24.051(10)
_cell_length_b 5.6437(19)
_cell_length_c 16.910(7)
_cell_measurement_reflns_used 2896
_cell_measurement_temperature 143
_cell_measurement_theta_max 27.49
_cell_measurement_theta_min 3.04
_cell_volume 1927.5(13)
_computing_cell_refinement CrystalClear
_computing_data_collection 'CrystalClear (Rigaku/MSC Inc., 2006)'
_computing_data_reduction CrystalClear
_computing_molecular_graphics 'CrystalStructure 4.2.1'
_computing_publication_material 'CrystalStructure 4.2.1 (Rigaku, 2016)'
_computing_structure_refinement 'SHELXL Version 2014/7 (Sheldrick, 2008)'
_computing_structure_solution 'Il Milione (Burla, et al., 2007)'
_diffrn_ambient_temperature 143
_diffrn_detector_area_resol_mean 7.314
_diffrn_measured_fraction_theta_full 0.988
_diffrn_measured_fraction_theta_max 0.986
_diffrn_measurement_device_type 'Rigaku Saturn70'
_diffrn_measurement_method \w
_diffrn_radiation_type 'Mo K\a'
_diffrn_radiation_wavelength 0.71075
_diffrn_reflns_av_R_equivalents 0.0249
_diffrn_reflns_Laue_measured_fraction_full 0.988
_diffrn_reflns_Laue_measured_fraction_max 0.986
_diffrn_reflns_limit_h_max 30
_diffrn_reflns_limit_h_min -27
_diffrn_reflns_limit_k_max 7
_diffrn_reflns_limit_k_min -7
_diffrn_reflns_limit_l_max 15
_diffrn_reflns_limit_l_min -21
_diffrn_reflns_number 7304
_diffrn_reflns_point_group_measured_fraction_full 0.988
_diffrn_reflns_point_group_measured_fraction_max 0.986
_diffrn_reflns_theta_full 25.242
_diffrn_reflns_theta_max 27.492
_diffrn_reflns_theta_min 3.749
_diffrn_standards_number 0
_exptl_absorpt_coefficient_mu 0.074
_exptl_absorpt_correction_T_max 0.985
_exptl_absorpt_correction_T_min 0.839
_exptl_absorpt_correction_type multi-scan
_exptl_absorpt_process_details 'REQAB (Rigaku, 1998)'
_exptl_crystal_colour colorless
_exptl_crystal_density_diffrn 1.263
_exptl_crystal_density_method 'not measured'
_exptl_crystal_description prism
_exptl_crystal_F_000 784.00
_exptl_crystal_size_max 0.200
_exptl_crystal_size_mid 0.200
_exptl_crystal_size_min 0.200
_refine_diff_density_max 0.63
_refine_diff_density_min -0.50
_refine_ls_extinction_method none
_refine_ls_goodness_of_fit_ref 1.083
_refine_ls_hydrogen_treatment constr
_refine_ls_number_parameters 145
_refine_ls_number_reflns 2178
_refine_ls_number_restraints 0
_refine_ls_R_factor_all 0.0985
_refine_ls_R_factor_gt 0.0894
_refine_ls_shift/su_max 0.014
_refine_ls_structure_factor_coef Fsqd
_refine_ls_weighting_details 'w = 1/[\s^2^(Fo^2^)+(0.1971P)^2^+1.8150P] where P=(Fo^2^+2Fc^2^)/3'
_refine_ls_weighting_scheme calc
_refine_ls_wR_factor_gt 0.2769
_refine_ls_wR_factor_ref 0.2924
_reflns_Friedel_coverage 0.000
_reflns_number_gt 1799
_reflns_number_total 2178
_reflns_threshold_expression F^2^>2.0\s(F^2^)
_cod_data_source_file ja8b02689_si_006.cif
_cod_data_source_block 160711_Inoue_DPPr2_dcm-hexane_a
_cod_database_code 4132271

loop_
_space_group_symop_operation_xyz
'x, y, z'
'-x, y, -z+1/2'
'x+1/2, y+1/2, z'
'-x+1/2, y+1/2, -z+1/2'
'-x, -y, -z'
'x, -y, z-1/2'
'-x+1/2, -y+1/2, -z'
'x+1/2, -y+1/2, z-1/2'

loop_
_atom_site_label
_atom_site_type_symbol
_atom_site_fract_x
_atom_site_fract_y
_atom_site_fract_z
_atom_site_U_iso_or_equiv
_atom_site_adp_type
_atom_site_occupancy
_atom_site_site_symmetry_order
_atom_site_calc_flag
_atom_site_refinement_flags_posn
_atom_site_refinement_flags_adp
_atom_site_refinement_flags_occupancy
N1 N 0.47944(13) 0.6809(6) 0.53432(15) 0.0775(11) Uani 1 1 d . . .
C1 C 0.43911(11) 0.6178(4) 0.43952(15) 0.0366(6) Uani 1 1 d . . .
C2 C 0.38133(10) 0.7366(4) 0.37871(14) 0.0309(5) Uani 1 1 d . . .
H2 H 0.3682 0.8633 0.4021 0.037 Uiso 1 1 calc R U .
C3 C 0.34059(9) 0.6756(3) 0.28186(14) 0.0262(5) Uani 1 1 d . . .
C4 C 0.28288(10) 0.8053(4) 0.21788(15) 0.0328(6) Uani 1 1 d . . .
H4 H 0.2710 0.9400 0.2393 0.039 Uiso 1 1 calc R U .
C5 C 0.24385(10) 0.7380(4) 0.12510(15) 0.0366(6) Uani 1 1 d . . .
H5 H 0.2056 0.8279 0.0825 0.044 Uiso 1 1 calc R U .
C6 C 0.26023(10) 0.5367(4) 0.09300(15) 0.0362(6) Uani 1 1 d . . .
H6 H 0.2325 0.4885 0.0292 0.043 Uiso 1 1 calc R U .
C7 C 0.31645(10) 0.4091(4) 0.15388(15) 0.0327(6) Uani 1 1 d . . .
H7 H 0.3270 0.2730 0.1315 0.039 Uiso 1 1 calc R U .
C8 C 0.35853(9) 0.4771(4) 0.24881(13) 0.0270(5) Uani 1 1 d . . .
C9 C 0.41897(10) 0.3591(4) 0.31244(14) 0.0315(5) Uani 1 1 d . . .
H9 H 0.4318 0.2283 0.2904 0.038 Uiso 1 1 calc R U .
C10 C 0.45949(11) 0.4278(4) 0.40461(15) 0.0357(6) Uani 1 1 d . . .
C11 C 0.47285(19) 0.9379(7) 0.5613(3) 0.0294(8) Uani 0.5 1 d . . P
C12 C 0.4300(2) 0.9026(8) 0.6024(3) 0.0338(9) Uani 0.5 1 d . . P
C13 C 0.41700(12) 1.1520(5) 0.63001(17) 0.0496(8) Uani 1 1 d . . .
C14 C 0.4404(2) 0.7718(8) 0.5790(3) 0.0308(9) Uani 0.5 1 d . . P
C15 C 0.4512(2) 1.0388(8) 0.5853(3) 0.0367(10) Uani 0.5 1 d . . P

loop_
_atom_site_aniso_label
_atom_site_aniso_U_11
_atom_site_aniso_U_22
_atom_site_aniso_U_33
_atom_site_aniso_U_23
_atom_site_aniso_U_13
_atom_site_aniso_U_12
N1 0.0650(16) 0.104(2) 0.0239(11) -0.0152(12) -0.0016(11) 0.0639(16)
C1 0.0346(11) 0.0459(13) 0.0228(10) -0.0001(9) 0.0114(9) 0.0162(10)
C2 0.0273(10) 0.0334(11) 0.0286(11) 0.0006(8) 0.0129(9) 0.0083(8)
C3 0.0217(9) 0.0293(10) 0.0274(10) 0.0035(7) 0.0133(8) -0.0007(7)
C4 0.0259(10) 0.0331(11) 0.0339(11) 0.0032(8) 0.0126(9) 0.0010(8)
C5 0.0240(10) 0.0436(12) 0.0312(11) 0.0074(9) 0.0079(9) 0.0020(8)
C6 0.0267(10) 0.0479(13) 0.0265(10) 0.0009(9) 0.0096(9) -0.0033(9)
C7 0.0286(10) 0.0370(11) 0.0289(11) -0.0015(8) 0.0132(9) -0.0024(8)
C8 0.0248(10) 0.0303(10) 0.0255(10) 0.0033(7) 0.0134(8) -0.0004(7)
C9 0.0312(11) 0.0343(11) 0.0268(11) 0.0012(8) 0.0143(9) 0.0076(8)
C10 0.0341(11) 0.0422(12) 0.0244(10) 0.0031(9) 0.0118(9) 0.0186(9)
C11 0.0271(18) 0.0259(18) 0.0304(19) -0.0035(15) 0.0126(16) 0.0058(15)
C12 0.030(2) 0.036(2) 0.033(2) -0.0048(18) 0.0157(17) 0.0056(18)
C13 0.0415(13) 0.0540(15) 0.0415(13) -0.0116(11) 0.0147(11) 0.0183(11)
C14 0.032(2) 0.033(2) 0.031(2) -0.0022(17) 0.0192(17) 0.0047(17)
C15 0.036(2) 0.034(2) 0.034(2) -0.0023(18) 0.0151(19) 0.0036(19)

loop_
_atom_type_symbol
_atom_type_description
_atom_type_scat_dispersion_real
_atom_type_scat_dispersion_imag
_atom_type_scat_source
C C 0.0033 0.0016
;
International Tables for Crystallography
(Vol. C, Tables 4.2.6.8 and 6.1.1.4)
;
H H 0.0000 0.0000
;
International Tables for Crystallography
(Vol. C, Table 6.1.1.4)
;
N N 0.0061 0.0033
;
International Tables for Crystallography
(Vol. C, Tables 4.2.6.8 and 6.1.1.4)
;

loop_
_geom_angle_atom_site_label_1
_geom_angle_atom_site_label_2
_geom_angle_atom_site_label_3
_geom_angle
_geom_angle_site_symmetry_1
_geom_angle_site_symmetry_3
C10 N1 C1 122.2(2) 5_666 .
C10 N1 C11 115.2(2) 5_666 .
C1 N1 C11 117.2(2) . .
C10 N1 C14 116.7(2) 5_666 .
C1 N1 C14 114.2(2) . .
C11 N1 C14 51.2(2) . .
C2 C1 N1 121.7(2) . .
C2 C1 C10 119.4(2) . .
N1 C1 C10 119.0(2) . .
C1 C2 C3 121.93(19) . .
C1 C2 H2 119.0 . .
C3 C2 H2 119.0 . .
C4 C3 C2 122.16(19) . .
C4 C3 C8 119.27(19) . .
C2 C3 C8 118.58(18) . .
C5 C4 C3 120.6(2) . .
C5 C4 H4 119.7 . .
C3 C4 H4 119.7 . .
C4 C5 C6 120.3(2) . .
C4 C5 H5 119.9 . .
C6 C5 H5 119.9 . .
C7 C6 C5 120.1(2) . .
C7 C6 H6 119.9 . .
C5 C6 H6 119.9 . .
C6 C7 C8 121.1(2) . .
C6 C7 H7 119.5 . .
C8 C7 H7 119.5 . .
C7 C8 C9 122.84(19) . .
C7 C8 C3 118.67(18) . .
C9 C8 C3 118.47(18) . .
C10 C9 C8 122.17(19) . .
C10 C9 H9 118.9 . .
C8 C9 H9 118.9 . .
C9 C10 N1 121.9(2) . 5_666
C9 C10 C1 119.3(2) . .
N1 C10 C1 118.8(2) 5_666 .
C15 C11 C14 79.3(4) . .
C15 C11 C12 42.5(3) . .
C14 C11 C12 37.0(3) . .
C15 C11 N1 144.5(5) . .
C14 C11 N1 65.3(3) . .
C12 C11 N1 102.3(3) . .
C14 C12 C15 100.3(5) . .
C14 C12 C11 60.6(4) . .
C15 C12 C11 39.8(3) . .
C14 C12 C13 168.2(5) . .
C15 C12 C13 68.2(4) . .
C11 C12 C13 108.0(3) . .
C15 C13 C12 39.6(2) . .
C12 C14 C11 82.3(4) . .
C12 C14 C15 42.6(4) . .
C11 C14 C15 39.9(3) . .
C12 C14 N1 145.8(5) . .
C11 C14 N1 63.5(3) . .
C15 C14 N1 103.4(3) . .
C11 C15 C12 97.7(5) . .
C11 C15 C14 60.8(4) . .
C12 C15 C14 37.1(3) . .
C11 C15 C13 169.5(5) . .
C12 C15 C13 72.2(4) . .
C14 C15 C13 109.3(4) . .

loop_
_geom_bond_atom_site_label_1
_geom_bond_atom_site_label_2
_geom_bond_distance
_geom_bond_site_symmetry_2
N1 C10 1.398(3) 5_666
N1 C1 1.396(3) .
N1 C11 1.554(5) .
N1 C14 1.577(5) .
C1 C2 1.374(3) .
C1 C10 1.433(3) .
C2 C3 1.421(3) .
C2 H2 0.9500 .
C3 C4 1.415(3) .
C3 C8 1.420(3) .
C4 C5 1.374(3) .
C4 H4 0.9500 .
C5 C6 1.404(3) .
C5 H5 0.9500 .
C6 C7 1.377(3) .
C6 H6 0.9500 .
C7 C8 1.409(3) .
C7 H7 0.9500 .
C8 C9 1.420(3) .
C9 C10 1.371(3) .
C9 H9 0.9500 .
C10 N1 1.397(3) 5_666
C11 C15 0.994(6) .
C11 C14 1.353(6) .
C11 C12 1.538(6) .
C12 C14 0.934(6) .
C12 C15 1.048(6) .
C12 C13 1.566(5) .
C13 C15 1.527(5) .
C14 C15 1.523(6) .

loop_
_geom_torsion_atom_site_label_1
_geom_torsion_atom_site_label_2
_geom_torsion_atom_site_label_3
_geom_torsion_atom_site_label_4
_geom_torsion
_geom_torsion_site_symmetry_1
_geom_torsion_site_symmetry_4
C10 N1 C1 C2 -175.5(3) 5_666 .
C11 N1 C1 C2 -22.6(5) . .
C14 N1 C1 C2 34.6(4) . .
C10 N1 C1 C10 2.9(5) 5_666 .
C11 N1 C1 C10 155.9(3) . .
C14 N1 C1 C10 -146.9(3) . .
N1 C1 C2 C3 179.0(3) . .
C10 C1 C2 C3 0.5(4) . .
C1 C2 C3 C4 -176.6(2) . .
C1 C2 C3 C8 3.7(3) . .
C2 C3 C4 C5 -178.54(19) . .
C8 C3 C4 C5 1.1(3) . .
C3 C4 C5 C6 1.1(3) . .
C4 C5 C6 C7 -1.6(3) . .
C5 C6 C7 C8 -0.1(3) . .
C6 C7 C8 C9 -176.08(19) . .
C6 C7 C8 C3 2.4(3) . .
C4 C3 C8 C7 -2.8(3) . .
C2 C3 C8 C7 176.86(18) . .
C4 C3 C8 C9 175.68(18) . .
C2 C3 C8 C9 -4.6(3) . .
C7 C8 C9 C10 179.8(2) . .
C3 C8 C9 C10 1.4(3) . .
C8 C9 C10 N1 -176.6(2) . 5_666
C8 C9 C10 C1 2.9(4) . .
C2 C1 C10 C9 -3.8(4) . .
N1 C1 C10 C9 177.6(3) . .
C2 C1 C10 N1 175.7(3) . 5_666
N1 C1 C10 N1 -2.8(5) . 5_666
C10 N1 C11 C15 -109.5(7) 5_666 .
C1 N1 C11 C15 95.6(8) . .
C14 N1 C11 C15 -4.6(7) . .
C10 N1 C11 C14 -104.9(3) 5_666 .
C1 N1 C11 C14 100.3(4) . .
C10 N1 C11 C12 -103.9(4) 5_666 .
C1 N1 C11 C12 101.3(4) . .
C14 N1 C11 C12 1.0(3) . .
C15 C11 C12 C14 173.6(6) . .
N1 C11 C12 C14 -1.5(4) . .
C14 C11 C12 C15 -173.6(6) . .
N1 C11 C12 C15 -175.1(5) . .
C15 C11 C12 C13 -3.0(4) . .
C14 C11 C12 C13 -176.6(5) . .
N1 C11 C12 C13 -178.1(2) . .
C14 C12 C13 C15 -13(2) . .
C11 C12 C13 C15 2.0(3) . .
C15 C12 C14 C11 4.2(4) . .
C13 C12 C14 C11 16(2) . .
C11 C12 C14 C15 -4.2(4) . .
C13 C12 C14 C15 12(2) . .
C15 C12 C14 N1 6.8(10) . .
C11 C12 C14 N1 2.6(7) . .
C13 C12 C14 N1 19(3) . .
C15 C11 C14 C12 -4.4(4) . .
N1 C11 C14 C12 178.3(4) . .
C12 C11 C14 C15 4.4(4) . .
N1 C11 C14 C15 -177.3(4) . .
C15 C11 C14 N1 177.3(4) . .
C12 C11 C14 N1 -178.3(4) . .
C10 N1 C14 C12 99.1(8) 5_666 .
C1 N1 C14 C12 -109.3(8) . .
C11 N1 C14 C12 -2.9(7) . .
C10 N1 C14 C11 102.0(4) 5_666 .
C1 N1 C14 C11 -106.4(3) . .
C10 N1 C14 C15 103.8(4) 5_666 .
C1 N1 C14 C15 -104.6(4) . .
C11 N1 C14 C15 1.8(3) . .
C14 C11 C15 C12 3.9(4) . .
N1 C11 C15 C12 8.2(9) . .
C12 C11 C15 C14 -3.9(4) . .
N1 C11 C15 C14 4.3(6) . .
C14 C11 C15 C13 20(3) . .
C12 C11 C15 C13 16(2) . .
N1 C11 C15 C13 24(3) . .
C14 C12 C15 C11 -5.7(6) . .
C13 C12 C15 C11 177.0(4) . .
C11 C12 C15 C14 5.7(6) . .
C13 C12 C15 C14 -177.4(5) . .
C14 C12 C15 C13 177.4(5) . .
C11 C12 C15 C13 -177.0(4) . .
C12 C14 C15 C11 173.6(6) . .
N1 C14 C15 C11 -2.5(4) . .
C11 C14 C15 C12 -173.6(6) . .
N1 C14 C15 C12 -176.1(6) . .
C12 C14 C15 C13 -2.7(5) . .
C11 C14 C15 C13 -176.2(5) . .
N1 C14 C15 C13 -178.7(3) . .
C12 C13 C15 C11 -17(2) . .
C12 C13 C15 C14 1.7(3) . .
